data_2211490
loop_
_publ_author_name
'Ya-Wen Han'
'Ru-Fen Zhang'

_publ_section_title
;[6-(Furan-2-ylideneamino)-1,3-benzothiazole-2-thiolato-\k<i>S</i>^2^]triphenyltin(IV)
 ethanol hemisolvate
;
_journal_coeditor_code KP2059
_journal_issue 12
_journal_name_full 'Acta Crystallographica Section E'
_journal_page_first m3279
_journal_page_last m3280
_journal_paper_doi 10.1107/S1600536806046836
_journal_volume 62
_journal_year 2006
_chemical_formula_iupac '[Sn (C6 H5)3 (C12 H7 N2 O S2)], 0.5C2 H6 O'
_chemical_formula_moiety 'C30 H22 N2 O S2 Sn, 0.5C2 H6 O'
_chemical_formula_sum 'C31 H25 N2 O1.5 S2 Sn'
_chemical_formula_weight 632.34
_chemical_name_systematic
;
[6-(Furan-2-ylideneamino)-1,3-benzothiazole-2-
thiolato-\kS^2^]triphenyltin(IV) ethanol hemisolvate
;
_space_group_IT_number 2
_symmetry_cell_setting triclinic
_symmetry_space_group_name_Hall '-P 1'
_symmetry_space_group_name_H-M 'P -1'
_atom_sites_solution_hydrogens geom
_atom_sites_solution_primary direct
_atom_sites_solution_secondary difmap
_audit_creation_method SHELXL-97
_cell_angle_alpha 68.117(4)
_cell_angle_beta 76.261(4)
_cell_angle_gamma 75.145(4)
_cell_formula_units_Z 2
_cell_length_a 9.685(2)
_cell_length_b 13.204(3)
_cell_length_c 13.323(3)
_cell_measurement_reflns_used 1885
_cell_measurement_temperature 298(2)
_cell_measurement_theta_max 20.460
_cell_measurement_theta_min 2.466
_cell_volume 1508.9(6)
_computing_cell_refinement SMART
_computing_data_collection 'SMART (Bruker, 2002)'
_computing_data_reduction 'SAINT (Bruker, 2002)'
_computing_molecular_graphics 'SHELXTL (Sheldrick, 1997b)'
_computing_publication_material SHELXTL
_computing_structure_refinement 'SHELXL97 (Sheldrick, 1997a)'
_computing_structure_solution 'SHELXS97 (Sheldrick, 1997a)'
_diffrn_ambient_temperature 298(2)
_diffrn_measured_fraction_theta_full 0.990
_diffrn_measured_fraction_theta_max 0.990
_diffrn_measurement_device_type 'Bruker SMART CCD area-detector'
_diffrn_measurement_method '\f and \w'
_diffrn_radiation_monochromator graphite
_diffrn_radiation_source 'fine-focus sealed tube'
_diffrn_radiation_type MoK\a
_diffrn_radiation_wavelength 0.71073
_diffrn_reflns_av_R_equivalents 0.0301
_diffrn_reflns_av_sigmaI/netI 0.0696
_diffrn_reflns_limit_h_max 11
_diffrn_reflns_limit_h_min -11
_diffrn_reflns_limit_k_max 15
_diffrn_reflns_limit_k_min -15
_diffrn_reflns_limit_l_max 8
_diffrn_reflns_limit_l_min -15
_diffrn_reflns_number 8021
_diffrn_reflns_theta_full 25.01
_diffrn_reflns_theta_max 25.01
_diffrn_reflns_theta_min 1.94
_diffrn_standards_decay_% 0
_exptl_absorpt_coefficient_mu 1.012
_exptl_absorpt_correction_T_max 0.8968
_exptl_absorpt_correction_T_min 0.8156
_exptl_absorpt_correction_type multi-scan
_exptl_absorpt_process_details '(SADABS; Sheldrick, 1996)'
_exptl_crystal_colour yellow
_exptl_crystal_density_diffrn 1.392
_exptl_crystal_density_method 'not measured'
_exptl_crystal_description block
_exptl_crystal_F_000 638
_exptl_crystal_size_max 0.21
_exptl_crystal_size_mid 0.16
_exptl_crystal_size_min 0.11
_refine_diff_density_max 0.781
_refine_diff_density_min -0.444
_refine_ls_extinction_method none
_refine_ls_goodness_of_fit_ref 1.001
_refine_ls_hydrogen_treatment constr
_refine_ls_matrix_type full
_refine_ls_number_parameters 353
_refine_ls_number_reflns 5267
_refine_ls_number_restraints 39
_refine_ls_restrained_S_all 1.011
_refine_ls_R_factor_all 0.0960
_refine_ls_R_factor_gt 0.0525
_refine_ls_shift/su_max 0.000
_refine_ls_shift/su_mean 0.000
_refine_ls_structure_factor_coef Fsqd
_refine_ls_weighting_details 'calc w=1/[\s^2^(Fo^2^)+(0.0829P)^2^] where P=(Fo^2^+2Fc^2^)/3'
_refine_ls_weighting_scheme calc
_refine_ls_wR_factor_gt 0.1282
_refine_ls_wR_factor_ref 0.1572
_reflns_number_gt 3313
_reflns_number_total 5267
_reflns_threshold_expression I>2\s(I)
_cod_data_source_file kp2059.cif
_cod_data_source_block I
_cod_depositor_comments
;
The following automatic conversions were performed:
'_symmetry_cell_setting' value 'Triclinic' changed to 'triclinic'
according to '/home/saulius/struct/CIF-dictionaries/cif_core.dic'
dictionary named 'cif_core.dic' version 2.4.1 from 2010-06-29.

Automatic conversion script
Id: cif_fix_enum 1527 2010-12-29 10:47:43Z saulius 

The following automatic conversions were performed:

'_symmetry_cell_setting' value 'Triclinic' changed to 'triclinic'
according to /home/saulius/struct/CIF-dictionaries/cif_core.dic
dictionary named 'cif_core.dic' version 2.4.1 from 2010-06-29.

Automatic conversion script
Id: cif_fix_values 1715 2011-07-08 13:25:40Z adriana 
;
_cod_original_cell_volume 1508.8(6)
_cod_original_formula_sum 'C31 H25 N2 O1.5 S2 Sn1'
_cod_database_code 2211490
_cod_database_fobs_code 2211490

loop_
_symmetry_equiv_pos_as_xyz
'x, y, z'
'-x, -y, -z'

loop_
_atom_site_type_symbol
_atom_site_label
_atom_site_fract_x
_atom_site_fract_y
_atom_site_fract_z
_atom_site_U_iso_or_equiv
_atom_site_adp_type
_atom_site_calc_flag
_atom_site_refinement_flags
_atom_site_occupancy
Sn Sn1 0.62923(5) 0.81468(4) 0.18265(4) 0.0602(2) Uani d . 1
N N1 0.5352(6) 0.6989(4) 0.4207(4) 0.0567(14) Uani d . 1
N N2 0.2618(6) 0.5531(5) 0.8550(5) 0.0645(15) Uani d . 1
O O1 0.1176(6) 0.4928(5) 1.0755(5) 0.0963(17) Uani d . 1
O O2 0.980(2) 0.9471(13) 0.5259(16) 0.174(6) Uani d PDU 0.50
H H2 1.0042 1.0076 0.4936 0.261 Uiso d PR 0.50
S S1 0.7013(2) 0.52911(16) 0.53436(15) 0.0706(5) Uani d . 1
S S2 0.78609(19) 0.65514(16) 0.29421(15) 0.0705(5) Uani d . 1
C C1 0.6616(7) 0.6353(6) 0.4139(5) 0.0584(17) Uani d . 1
C C2 0.4621(7) 0.6656(5) 0.5271(5) 0.0561(16) Uani d . 1
C C3 0.3238(7) 0.7186(6) 0.5620(6) 0.0669(19) Uani d . 1
H H3 0.2743 0.7804 0.5136 0.080 Uiso calc R 1
C C4 0.2639(7) 0.6769(6) 0.6694(6) 0.0646(19) Uani d . 1
H H4 0.1711 0.7101 0.6931 0.078 Uiso calc R 1
C C5 0.3372(7) 0.5857(5) 0.7454(6) 0.0599(17) Uani d . 1
C C6 0.4736(7) 0.5334(5) 0.7110(6) 0.0597(17) Uani d . 1
H H6 0.5236 0.4722 0.7596 0.072 Uiso calc R 1
C C7 0.5335(7) 0.5751(5) 0.6018(5) 0.0531(16) Uani d . 1
C C8 0.3296(8) 0.5010(6) 0.9343(6) 0.0618(18) Uani d . 1
H H8 0.4301 0.4839 0.9199 0.074 Uiso calc R 1
C C9 0.2595(8) 0.4666(6) 1.0462(6) 0.0623(18) Uani d . 1
C C10 0.3238(7) 0.4160(7) 1.1332(6) 0.068(2) Uani d . 1
H H10 0.4228 0.3927 1.1337 0.082 Uiso calc R 1
C C11 0.2167(11) 0.4040(7) 1.2232(7) 0.088(2) Uani d . 1
H H11 0.2309 0.3684 1.2957 0.106 Uiso calc R 1
C C12 0.0932(10) 0.4503(7) 1.1905(7) 0.080(2) Uani d . 1
H H12 0.0037 0.4548 1.2353 0.096 Uiso calc R 1
C C13 0.5696(7) 0.9498(6) 0.2444(5) 0.0597(17) Uani d . 1
C C14 0.4430(9) 1.0199(7) 0.2289(7) 0.089(2) Uani d . 1
H H14 0.3819 1.0086 0.1914 0.107 Uiso calc R 1
C C15 0.4014(11) 1.1090(8) 0.2676(9) 0.119(4) Uani d . 1
H H15 0.3129 1.1562 0.2558 0.143 Uiso calc R 1
C C16 0.4876(11) 1.1282(8) 0.3222(8) 0.100(3) Uani d . 1
H H16 0.4595 1.1878 0.3483 0.119 Uiso calc R 1
C C17 0.6130(12) 1.0598(9) 0.3376(10) 0.124(4) Uani d . 1
H H17 0.6738 1.0714 0.3752 0.148 Uiso calc R 1
C C18 0.6549(10) 0.9710(8) 0.2984(9) 0.109(3) Uani d . 1
H H18 0.7442 0.9249 0.3095 0.131 Uiso calc R 1
C C19 0.7861(7) 0.8441(5) 0.0372(5) 0.0567(16) Uani d . 1
C C20 0.8246(8) 0.9491(6) -0.0184(7) 0.081(2) Uani d . 1
H H20 0.7777 1.0091 0.0051 0.097 Uiso calc R 1
C C21 0.9330(10) 0.9619(7) -0.1085(7) 0.098(3) Uani d . 1
H H21 0.9601 1.0309 -0.1448 0.118 Uiso calc R 1
C C22 1.0010(9) 0.8747(8) -0.1451(7) 0.092(3) Uani d . 1
H H22 1.0732 0.8850 -0.2062 0.110 Uiso calc R 1
C C23 0.9637(9) 0.7730(7) -0.0928(7) 0.086(2) Uani d . 1
H H23 1.0097 0.7139 -0.1178 0.103 Uiso calc R 1
C C24 0.8554(8) 0.7585(6) -0.0011(6) 0.0686(19) Uani d . 1
H H24 0.8299 0.6890 0.0347 0.082 Uiso calc R 1
C C25 0.4477(7) 0.7717(5) 0.1540(6) 0.0568(16) Uani d . 1
C C26 0.4473(8) 0.7694(6) 0.0519(6) 0.072(2) Uani d . 1
H H26 0.5272 0.7836 -0.0024 0.086 Uiso calc R 1
C C27 0.3282(10) 0.7461(7) 0.0292(8) 0.089(2) Uani d . 1
H H27 0.3282 0.7460 -0.0406 0.107 Uiso calc R 1
C C28 0.2100(10) 0.7233(7) 0.1097(9) 0.090(3) Uani d . 1
H H28 0.1311 0.7066 0.0945 0.108 Uiso calc R 1
C C29 0.2091(8) 0.7251(6) 0.2104(8) 0.084(2) Uani d . 1
H H29 0.1289 0.7103 0.2643 0.101 Uiso calc R 1
C C30 0.3270(8) 0.7491(6) 0.2349(6) 0.071(2) Uani d . 1
H H30 0.3253 0.7501 0.3046 0.086 Uiso calc R 1
C C31 0.983(2) 0.8996(16) 0.4563(16) 0.125(6) Uani d PDU 0.50
H H31A 1.0810 0.8949 0.4158 0.150 Uiso calc PR 0.50
H H31B 0.9207 0.9506 0.4046 0.150 Uiso calc PR 0.50
C C32 0.946(3) 0.7898(18) 0.488(2) 0.169(9) Uani d PDU 0.50
H H32A 0.8829 0.7748 0.5572 0.253 Uiso calc PR 0.50
H H32B 1.0322 0.7341 0.4937 0.253 Uiso calc PR 0.50
H H32C 0.8973 0.7886 0.4333 0.253 Uiso calc PR 0.50

loop_
_atom_site_aniso_label
_atom_site_aniso_U_11
_atom_site_aniso_U_22
_atom_site_aniso_U_33
_atom_site_aniso_U_12
_atom_site_aniso_U_13
_atom_site_aniso_U_23
Sn1 0.0559(3) 0.0667(3) 0.0645(4) -0.0129(2) -0.0034(2) -0.0317(3)
N1 0.060(3) 0.061(3) 0.048(3) -0.009(3) -0.010(3) -0.017(3)
N2 0.059(3) 0.069(4) 0.059(4) -0.008(3) -0.001(3) -0.020(3)
O1 0.082(4) 0.108(4) 0.098(5) -0.004(3) -0.011(3) -0.044(4)
O2 0.159(8) 0.183(10) 0.156(9) -0.016(8) -0.052(7) -0.024(7)
S1 0.0633(11) 0.0714(12) 0.0620(12) 0.0065(9) -0.0038(9) -0.0215(10)
S2 0.0600(11) 0.0819(13) 0.0612(12) -0.0061(9) 0.0012(9) -0.0257(10)
C1 0.056(4) 0.068(4) 0.056(4) -0.007(3) -0.012(3) -0.027(4)
C2 0.062(4) 0.057(4) 0.055(4) -0.010(3) -0.010(3) -0.025(3)
C3 0.061(4) 0.065(4) 0.060(5) 0.000(3) -0.010(4) -0.012(4)
C4 0.049(4) 0.070(5) 0.063(5) 0.009(3) -0.011(3) -0.022(4)
C5 0.066(4) 0.057(4) 0.057(4) -0.013(3) -0.001(3) -0.022(4)
C6 0.060(4) 0.056(4) 0.057(4) 0.001(3) -0.013(3) -0.018(3)
C7 0.055(4) 0.050(4) 0.055(4) -0.002(3) -0.013(3) -0.021(3)
C8 0.059(4) 0.067(5) 0.062(5) -0.017(3) -0.008(4) -0.022(4)
C9 0.064(5) 0.058(4) 0.065(5) -0.019(3) 0.003(4) -0.025(4)
C10 0.044(4) 0.114(6) 0.051(4) -0.007(4) -0.012(3) -0.035(4)
C11 0.105(7) 0.089(6) 0.063(5) -0.008(5) -0.023(5) -0.015(5)
C12 0.082(6) 0.092(6) 0.070(6) -0.033(5) 0.019(5) -0.040(5)
C13 0.050(4) 0.071(4) 0.061(4) -0.012(3) 0.001(3) -0.030(4)
C14 0.087(6) 0.092(6) 0.113(7) -0.004(5) -0.036(5) -0.057(5)
C15 0.106(7) 0.101(7) 0.175(11) 0.031(6) -0.056(7) -0.087(8)
C16 0.112(8) 0.091(7) 0.121(8) 0.001(6) -0.032(6) -0.068(6)
C17 0.127(9) 0.118(8) 0.174(11) 0.006(7) -0.065(8) -0.096(8)
C18 0.090(6) 0.108(7) 0.165(9) 0.018(5) -0.061(6) -0.085(7)
C19 0.049(4) 0.061(4) 0.064(4) -0.007(3) -0.009(3) -0.027(4)
C20 0.079(5) 0.070(5) 0.085(6) -0.009(4) -0.002(4) -0.026(5)
C21 0.119(7) 0.076(6) 0.081(6) -0.038(5) 0.005(5) -0.005(5)
C22 0.095(6) 0.099(7) 0.070(6) -0.022(5) 0.015(5) -0.029(5)
C23 0.096(6) 0.081(6) 0.082(6) -0.019(5) 0.008(5) -0.040(5)
C24 0.084(5) 0.058(4) 0.069(5) -0.024(4) 0.001(4) -0.028(4)
C25 0.051(4) 0.051(4) 0.070(5) -0.003(3) -0.009(3) -0.026(4)
C26 0.073(5) 0.070(5) 0.083(6) -0.010(4) -0.014(4) -0.039(4)
C27 0.098(7) 0.087(6) 0.101(7) -0.010(5) -0.044(6) -0.040(5)
C28 0.085(6) 0.079(6) 0.124(8) -0.018(5) -0.042(6) -0.036(6)
C29 0.061(5) 0.075(5) 0.113(7) -0.012(4) -0.022(5) -0.023(5)
C30 0.068(5) 0.070(5) 0.076(5) -0.010(4) -0.018(4) -0.022(4)
C31 0.103(8) 0.127(9) 0.127(9) 0.007(7) -0.043(8) -0.026(7)
C32 0.141(11) 0.189(12) 0.161(11) -0.029(9) -0.043(8) -0.031(8)

loop_
_atom_type_symbol
_atom_type_description
_atom_type_scat_dispersion_real
_atom_type_scat_dispersion_imag
_atom_type_scat_source
C C 0.0033 0.0016 'International Tables Vol C Tables 4.2.6.8 and 6.1.1.4'
H H 0.0000 0.0000 'International Tables Vol C Tables 4.2.6.8 and 6.1.1.4'
N N 0.0061 0.0033 'International Tables Vol C Tables 4.2.6.8 and 6.1.1.4'
O O 0.0106 0.0060 'International Tables Vol C Tables 4.2.6.8 and 6.1.1.4'
Sn Sn -0.6537 1.4246 'International Tables Vol C Tables 4.2.6.8 and 6.1.1.4'
S S 0.1246 0.1234 'International Tables Vol C Tables 4.2.6.8 and 6.1.1.4'

loop_
_geom_angle_atom_site_label_1
_geom_angle_atom_site_label_2
_geom_angle_atom_site_label_3
_geom_angle_site_symmetry_3
_geom_angle
_geom_angle_publ_flag
C13 Sn1 C25 . 112.7(2) yes
C13 Sn1 C19 . 112.6(2) yes
C25 Sn1 C19 . 109.5(3) yes
C13 Sn1 S2 . 112.1(2) yes
C25 Sn1 S2 . 113.45(17) yes
C19 Sn1 S2 . 95.30(18) yes
C1 N1 C2 . 109.9(5) ?
C8 N2 C5 . 120.7(6) ?
C9 O1 C12 . 105.5(6) ?
C31 O2 O2 2_776 112(2) ?
C31 O2 H2 . 109.6 ?
C7 S1 C1 . 89.4(3) ?
C1 S2 Sn1 . 95.3(2) ?
N1 C1 S2 . 122.9(5) ?
N1 C1 S1 . 115.8(5) ?
S2 C1 S1 . 121.3(4) ?
C7 C2 N1 . 116.5(6) ?
C7 C2 C3 . 119.4(6) ?
N1 C2 C3 . 124.1(6) ?
C4 C3 C2 . 118.0(6) ?
C4 C3 H3 . 121.0 ?
C2 C3 H3 . 121.0 ?
C3 C4 C5 . 122.4(6) ?
C3 C4 H4 . 118.8 ?
C5 C4 H4 . 118.8 ?
C6 C5 C4 . 119.5(6) ?
C6 C5 N2 . 124.5(6) ?
C4 C5 N2 . 115.9(6) ?
C5 C6 C7 . 117.9(6) ?
C5 C6 H6 . 121.0 ?
C7 C6 H6 . 121.0 ?
C2 C7 C6 . 122.7(6) ?
C2 C7 S1 . 108.4(5) ?
C6 C7 S1 . 128.9(5) ?
N2 C8 C9 . 123.1(7) ?
N2 C8 H8 . 118.4 ?
C9 C8 H8 . 118.4 ?
C10 C9 O1 . 110.5(6) ?
C10 C9 C8 . 126.3(7) ?
O1 C9 C8 . 122.9(7) ?
C9 C10 C11 . 107.0(7) ?
C9 C10 H10 . 126.5 ?
C11 C10 H10 . 126.5 ?
C12 C11 C10 . 108.8(7) ?
C12 C11 H11 . 125.6 ?
C10 C11 H11 . 125.6 ?
C11 C12 O1 . 108.1(7) ?
C11 C12 H12 . 126.0 ?
O1 C12 H12 . 126.0 ?
C14 C13 C18 . 116.7(7) ?
C14 C13 Sn1 . 120.0(6) ?
C18 C13 Sn1 . 123.2(6) ?
C13 C14 C15 . 121.4(8) ?
C13 C14 H14 . 119.3 ?
C15 C14 H14 . 119.3 ?
C16 C15 C14 . 120.9(8) ?
C16 C15 H15 . 119.5 ?
C14 C15 H15 . 119.5 ?
C17 C16 C15 . 118.2(9) ?
C17 C16 H16 . 120.9 ?
C15 C16 H16 . 120.9 ?
C16 C17 C18 . 120.8(9) ?
C16 C17 H17 . 119.6 ?
C18 C17 H17 . 119.6 ?
C13 C18 C17 . 121.8(8) ?
C13 C18 H18 . 119.1 ?
C17 C18 H18 . 119.1 ?
C24 C19 C20 . 118.7(6) ?
C24 C19 Sn1 . 119.7(5) ?
C20 C19 Sn1 . 121.5(5) ?
C21 C20 C19 . 119.1(7) ?
C21 C20 H20 . 120.4 ?
C19 C20 H20 . 120.4 ?
C22 C21 C20 . 121.0(8) ?
C22 C21 H21 . 119.5 ?
C20 C21 H21 . 119.5 ?
C23 C22 C21 . 120.4(8) ?
C23 C22 H22 . 119.8 ?
C21 C22 H22 . 119.8 ?
C22 C23 C24 . 119.3(7) ?
C22 C23 H23 . 120.4 ?
C24 C23 H23 . 120.4 ?
C19 C24 C23 . 121.5(7) ?
C19 C24 H24 . 119.3 ?
C23 C24 H24 . 119.3 ?
C26 C25 C30 . 118.9(7) ?
C26 C25 Sn1 . 119.0(5) ?
C30 C25 Sn1 . 122.1(5) ?
C25 C26 C27 . 120.5(8) ?
C25 C26 H26 . 119.8 ?
C27 C26 H26 . 119.8 ?
C28 C27 C26 . 120.3(8) ?
C28 C27 H27 . 119.9 ?
C26 C27 H27 . 119.9 ?
C29 C28 C27 . 119.9(8) ?
C29 C28 H28 . 120.1 ?
C27 C28 H28 . 120.1 ?
C28 C29 C30 . 120.9(8) ?
C28 C29 H29 . 119.6 ?
C30 C29 H29 . 119.6 ?
C29 C30 C25 . 119.6(8) ?
C29 C30 H30 . 120.2 ?
C25 C30 H30 . 120.2 ?
O2 C31 C32 . 123.3(18) ?
O2 C31 H31A . 106.5 ?
C32 C31 H31A . 106.5 ?
O2 C31 H31B . 106.5 ?
C32 C31 H31B . 106.5 ?
H31A C31 H31B . 106.5 ?
C31 C32 H32A . 109.5 ?
C31 C32 H32B . 109.5 ?
H32A C32 H32B . 109.5 ?
C31 C32 H32C . 109.5 ?
H32A C32 H32C . 109.5 ?
H32B C32 H32C . 109.5 ?

loop_
_geom_bond_atom_site_label_1
_geom_bond_atom_site_label_2
_geom_bond_site_symmetry_2
_geom_bond_distance
_geom_bond_publ_flag
Sn1 C13 . 2.129(7) yes
Sn1 C25 . 2.133(7) yes
Sn1 C19 . 2.135(6) yes
Sn1 S2 . 2.460(2) yes
N1 C1 . 1.300(8) ?
N1 C2 . 1.386(8) ?
N2 C8 . 1.257(8) ?
N2 C5 . 1.427(8) ?
O1 C9 . 1.328(8) ?
O1 C12 . 1.405(9) ?
O2 C31 . 1.289(16) ?
O2 O2 2_776 1.42(3) ?
O2 H2 . 0.8200 ?
S1 C7 . 1.739(6) ?
S1 C1 . 1.740(7) ?
S2 C1 . 1.733(7) ?
C2 C7 . 1.384(9) ?
C2 C3 . 1.403(9) ?
C3 C4 . 1.367(9) ?
C3 H3 . 0.9300 ?
C4 C5 . 1.405(9) ?
C4 H4 . 0.9300 ?
C5 C6 . 1.382(9) ?
C6 C7 . 1.386(9) ?
C6 H6 . 0.9300 ?
C8 C9 . 1.436(9) ?
C8 H8 . 0.9300 ?
C9 C10 . 1.315(9) ?
C10 C11 . 1.375(10) ?
C10 H10 . 0.9300 ?
C11 C12 . 1.292(11) ?
C11 H11 . 0.9300 ?
C12 H12 . 0.9300 ?
C13 C14 . 1.341(10) ?
C13 C18 . 1.353(10) ?
C14 C15 . 1.386(11) ?
C14 H14 . 0.9300 ?
C15 C16 . 1.351(12) ?
C15 H15 . 0.9300 ?
C16 C17 . 1.322(12) ?
C16 H16 . 0.9300 ?
C17 C18 . 1.387(12) ?
C17 H17 . 0.9300 ?
C18 H18 . 0.9300 ?
C19 C24 . 1.366(9) ?
C19 C20 . 1.406(9) ?
C20 C21 . 1.383(11) ?
C20 H20 . 0.9300 ?
C21 C22 . 1.370(11) ?
C21 H21 . 0.9300 ?
C22 C23 . 1.360(10) ?
C22 H22 . 0.9300 ?
C23 C24 . 1.396(10) ?
C23 H23 . 0.9300 ?
C24 H24 . 0.9300 ?
C25 C26 . 1.372(9) ?
C25 C30 . 1.400(9) ?
C26 C27 . 1.391(10) ?
C26 H26 . 0.9300 ?
C27 C28 . 1.380(11) ?
C27 H27 . 0.9300 ?
C28 C29 . 1.350(12) ?
C28 H28 . 0.9300 ?
C29 C30 . 1.397(10) ?
C29 H29 . 0.9300 ?
C30 H30 . 0.9300 ?
C31 C32 . 1.469(16) ?
C31 H31A . 0.9700 ?
C31 H31B . 0.9700 ?
C32 H32A . 0.9600 ?
C32 H32B . 0.9600 ?
C32 H32C . 0.9600 ?
